data_4029393
loop_
_publ_author_name
'Hong, Fong-Jiao'
'Low, Yun-Yee'
'Chong, Kam-Weng'
'Thomas, Noel F.'
'Kam, Toh-Seok'

_publ_section_title
;
 Biomimetic oxidative dimerization of anodically generated stilbene
 radical cations: effect of aromatic substitution on product distribution
 and reaction pathways.
;
_journal_issue 10
_journal_name_full 'The Journal of organic chemistry'
_journal_page_first 4528
_journal_page_last 4543
_journal_paper_doi 10.1021/jo500559r
_journal_volume 79
_journal_year 2014
_chemical_formula_moiety 'C38 H44 O3'
_chemical_formula_sum 'C38 H44 O3'
_chemical_formula_weight 548.73
_chemical_melting_point 135.0(10)
_chemical_name_systematic
; 
 ? 
;
_space_group_IT_number 14
_symmetry_cell_setting monoclinic
_symmetry_space_group_name_Hall '-P 2ybc'
_symmetry_space_group_name_H-M 'P 1 21/c 1'
_atom_sites_solution_hydrogens geom
_atom_sites_solution_primary direct
_atom_sites_solution_secondary difmap
_audit_creation_method SHELXL-97
_cell_angle_alpha 90.00
_cell_angle_beta 90.350(6)
_cell_angle_gamma 90.00
_cell_formula_units_Z 4
_cell_length_a 25.956(11)
_cell_length_b 6.182(3)
_cell_length_c 19.745(8)
_cell_measurement_reflns_used 1621
_cell_measurement_temperature 296(2)
_cell_measurement_theta_max 23.37
_cell_measurement_theta_min 2.35
_cell_volume 3168(2)
_computing_cell_refinement 'SAINT (Bruker, 2007)'
_computing_data_collection 'APEX2 (Bruker, 2007)'
_computing_data_reduction 'SAINT (Bruker, 2007)'
_computing_molecular_graphics 'X-SEED (Barbour, 2001)'
_computing_publication_material
;  
SHELXL-97 (Sheldrick, 2008), enCIFer (Allen et al., 2004),
;
_computing_structure_refinement
;  
SHELXL97 (Sheldrick, 2008), Olex2 (Dolomanov & Puschmann, 2009)
;
_computing_structure_solution 'SHELXS97 (Sheldrick, 2008)'
_diffrn_ambient_temperature 296(2)
_diffrn_measured_fraction_theta_full 0.966
_diffrn_measured_fraction_theta_max 0.966
_diffrn_measurement_device_type 'Bruker SMART APEX CCD'
_diffrn_measurement_method '\w scans'
_diffrn_radiation_monochromator graphite
_diffrn_radiation_source 'fine-focus sealed tube'
_diffrn_radiation_type MoK\a
_diffrn_radiation_wavelength 0.71073
_diffrn_reflns_av_R_equivalents 0.1124
_diffrn_reflns_av_sigmaI/netI 0.1460
_diffrn_reflns_limit_h_max 32
_diffrn_reflns_limit_h_min -32
_diffrn_reflns_limit_k_max 7
_diffrn_reflns_limit_k_min -5
_diffrn_reflns_limit_l_max 24
_diffrn_reflns_limit_l_min -25
_diffrn_reflns_number 14723
_diffrn_reflns_theta_full 26.83
_diffrn_reflns_theta_max 26.83
_diffrn_reflns_theta_min 0.78
_exptl_absorpt_coefficient_mu 0.071
_exptl_absorpt_correction_T_max 0.8620
_exptl_absorpt_correction_T_min 0.6412
_exptl_absorpt_correction_type multi-scan
_exptl_absorpt_process_details 'SADABS (Bruker, 2006)'
_exptl_crystal_colour colorless
_exptl_crystal_density_diffrn 1.151
_exptl_crystal_density_method 'not measured'
_exptl_crystal_description needles
_exptl_crystal_F_000 1184
_exptl_crystal_size_max 0.32
_exptl_crystal_size_mid 0.11
_exptl_crystal_size_min 0.01
_refine_diff_density_max 0.576
_refine_diff_density_min -0.302
_refine_diff_density_rms 0.068
_refine_ls_extinction_method none
_refine_ls_goodness_of_fit_ref 0.826
_refine_ls_hydrogen_treatment constr
_refine_ls_matrix_type full
_refine_ls_number_parameters 378
_refine_ls_number_reflns 6565
_refine_ls_number_restraints 0
_refine_ls_restrained_S_all 0.826
_refine_ls_R_factor_all 0.1405
_refine_ls_R_factor_gt 0.0643
_refine_ls_shift/su_max <0.001
_refine_ls_shift/su_mean <0.001
_refine_ls_structure_factor_coef Fsqd
_refine_ls_weighting_details 'calc w=1/[\s^2^(Fo^2^)+(0.1000P)^2^+0.3631P] where P=(Fo^2^+2Fc^2^)/3'
_refine_ls_weighting_scheme calc
_refine_ls_wR_factor_gt 0.1506
_refine_ls_wR_factor_ref 0.1912
_reflns_number_gt 3327
_reflns_number_total 6565
_reflns_threshold_expression I>2\s(I)
_cod_data_source_file jo500559r_si_011.cif
_cod_data_source_block hfj1
_cod_depositor_comments
;
The following automatic conversions were performed:

'_chemical_melting_point' value '134-136' was changed to '135.0(10)'
- the average value was taken and precision was
estimated.

'_symmetry_cell_setting' value 'Monoclinic' changed to
'monoclinic' according to
/usr/data/users/saulius/crontab/automatic-downloads/rss-feeds/ACS/lib/dictionaries/cif_core.dic
dictionary named 'cif_core.dic' version 2.4.2 from 2011-04-26.

Automatic conversion script
Id: cif_fix_values 2281 2013-09-26 08:29:07Z andrius 

 Adding full bibliography for 4029384--4029417.cif.
;
_cod_original_sg_symbol_H-M 'P 21/c'
_cod_database_code 4029393

loop_
_symmetry_equiv_pos_as_xyz
'x, y, z'
'-x, y+1/2, -z+1/2'
'-x, -y, -z'
'x, -y-1/2, z-1/2'

loop_
_atom_site_label
_atom_site_type_symbol
_atom_site_fract_x
_atom_site_fract_y
_atom_site_fract_z
_atom_site_U_iso_or_equiv
_atom_site_adp_type
_atom_site_occupancy
_atom_site_symmetry_multiplicity
_atom_site_calc_flag
_atom_site_refinement_flags
C1 C 0.32795(10) 0.4835(5) 0.05761(14) 0.0190(7) Uani 1 1 d .
C9 C 0.22277(11) 0.2952(5) 0.14998(14) 0.0191(7) Uani 1 1 d .
C6 C 0.29980(11) 0.4978(6) -0.00310(15) 0.0264(8) Uani 1 1 d .
H6 H 0.2751 0.3931 -0.0130 0.032 Uiso 1 1 calc R
C7 C 0.31705(11) 0.3019(5) 0.10572(14) 0.0206(7) Uani 1 1 d .
H7 H 0.3033 0.1790 0.0800 0.025 Uiso 1 1 calc R
C10 C 0.20764(11) 0.1020(5) 0.11935(15) 0.0267(8) Uani 1 1 d .
H10 H 0.2326 0.0097 0.1020 0.032 Uiso 1 1 calc R
C15 C 0.38786(12) 1.1446(5) -0.07236(16) 0.0281(8) Uani 1 1 d .
H15A H 0.3805 1.2167 -0.0304 0.042 Uiso 1 1 calc R
H15B H 0.3865 1.2472 -0.1088 0.042 Uiso 1 1 calc R
H15C H 0.4216 1.0818 -0.0700 0.042 Uiso 1 1 calc R
C3 C 0.37312(11) 0.8129(5) 0.02560(15) 0.0235(7) Uani 1 1 d .
H3 H 0.3977 0.9180 0.0353 0.028 Uiso 1 1 calc R
C5 C 0.30802(12) 0.6645(5) -0.04846(15) 0.0278(8) Uani 1 1 d .
H5 H 0.2889 0.6710 -0.0884 0.033 Uiso 1 1 calc R
C4 C 0.34478(11) 0.8224(5) -0.03470(14) 0.0219(7) Uani 1 1 d .
C2 C 0.36420(11) 0.6445(5) 0.07126(14) 0.0222(7) Uani 1 1 d .
H2 H 0.3828 0.6397 0.1116 0.027 Uiso 1 1 calc R
C12 C 0.11680(11) 0.1748(6) 0.13997(15) 0.0266(8) Uani 1 1 d .
C13 C 0.13201(12) 0.3696(6) 0.16989(17) 0.0312(8) Uani 1 1 d .
H13 H 0.1071 0.4622 0.1872 0.037 Uiso 1 1 calc R
C8 C 0.27823(10) 0.3612(5) 0.16281(14) 0.0190(7) Uani 1 1 d .
H8 H 0.2788 0.5189 0.1678 0.023 Uiso 1 1 calc R
C14 C 0.18354(11) 0.4275(5) 0.17435(15) 0.0257(7) Uani 1 1 d .
H14 H 0.1922 0.5590 0.1943 0.031 Uiso 1 1 calc R
C11 C 0.15562(11) 0.0443(6) 0.11427(16) 0.0289(8) Uani 1 1 d .
H11 H 0.1468 -0.0850 0.0931 0.035 Uiso 1 1 calc R
C16 C 0.05937(12) 0.1108(6) 0.13318(17) 0.0336(8) Uani 1 1 d .
C17 C 0.02601(14) 0.2287(9) 0.1871(2) 0.0643(14) Uani 1 1 d .
H17A H 0.0261 0.3814 0.1782 0.096 Uiso 1 1 calc R
H17B H 0.0401 0.2022 0.2314 0.096 Uiso 1 1 calc R
H17C H -0.0087 0.1752 0.1849 0.096 Uiso 1 1 calc R
C19 C 0.03999(14) 0.1875(10) 0.0646(2) 0.0766(17) Uani 1 1 d .
H19A H 0.0596 0.1195 0.0295 0.115 Uiso 1 1 calc R
H19B H 0.0438 0.3416 0.0615 0.115 Uiso 1 1 calc R
H19C H 0.0043 0.1498 0.0594 0.115 Uiso 1 1 calc R
C18 C 0.05186(17) -0.1268(8) 0.1419(4) 0.127(3) Uani 1 1 d .
H18A H 0.0158 -0.1599 0.1398 0.190 Uiso 1 1 calc R
H18B H 0.0655 -0.1707 0.1851 0.190 Uiso 1 1 calc R
H18C H 0.0695 -0.2026 0.1065 0.190 Uiso 1 1 calc R
C9' C 0.26705(10) 0.1614(5) 0.27845(14) 0.0192(7) Uani 1 1 d .
C13' C 0.21067(11) 0.2089(5) 0.37493(14) 0.0209(7) Uani 1 1 d .
H13' H 0.1999 0.2947 0.4109 0.025 Uiso 1 1 calc R
C4' C 0.47297(11) 0.0226(5) 0.33917(14) 0.0219(7) Uani 1 1 d .
C7' C 0.34710(11) 0.1162(5) 0.19851(14) 0.0194(7) Uani 1 1 d .
H7' H 0.3324 -0.0229 0.1845 0.023 Uiso 1 1 calc R
C14' C 0.24995(11) 0.2830(5) 0.33353(14) 0.0203(7) Uani 1 1 d .
H14' H 0.2652 0.4161 0.3426 0.024 Uiso 1 1 calc R
C2' C 0.43235(11) 0.2310(5) 0.25088(14) 0.0218(7) Uani 1 1 d .
H2' H 0.4319 0.3528 0.2232 0.026 Uiso 1 1 calc R
C1' C 0.39259(11) 0.0788(5) 0.24543(14) 0.0192(7) Uani 1 1 d .
C10' C 0.24515(11) -0.0424(5) 0.26943(15) 0.0228(7) Uani 1 1 d .
H10' H 0.2571 -0.1312 0.2349 0.027 Uiso 1 1 calc R
C12' C 0.18687(11) 0.0099(5) 0.36420(14) 0.0213(7) Uani 1 1 d .
C11' C 0.20582(11) -0.1157(5) 0.31097(15) 0.0238(7) Uani 1 1 d .
H11' H 0.1917 -0.2518 0.3032 0.029 Uiso 1 1 calc R
C8' C 0.30443(10) 0.2613(5) 0.22864(14) 0.0177(6) Uani 1 1 d .
H8' H 0.3218 0.3805 0.2523 0.021 Uiso 1 1 calc R
C3' C 0.47255(11) 0.2031(5) 0.29700(14) 0.0227(7) Uani 1 1 d .
H3' H 0.4990 0.3044 0.2997 0.027 Uiso 1 1 calc R
C5' C 0.43424(11) -0.1327(5) 0.33436(15) 0.0241(7) Uani 1 1 d .
H5' H 0.4348 -0.2544 0.3620 0.029 Uiso 1 1 calc R
C6' C 0.39453(11) -0.1023(5) 0.28726(15) 0.0238(7) Uani 1 1 d .
H6' H 0.3687 -0.2060 0.2837 0.029 Uiso 1 1 calc R
C16' C 0.14011(11) -0.0589(5) 0.40762(15) 0.0256(8) Uani 1 1 d .
C15' C 0.51693(12) -0.1772(6) 0.42685(16) 0.0352(9) Uani 1 1 d .
H15D H 0.4868 -0.1863 0.4546 0.053 Uiso 1 1 calc R
H15E H 0.5470 -0.1679 0.4552 0.053 Uiso 1 1 calc R
H15F H 0.5192 -0.3038 0.3989 0.053 Uiso 1 1 calc R
C19' C 0.09490(12) 0.0911(6) 0.39170(19) 0.0370(9) Uani 1 1 d .
H19D H 0.0657 0.0497 0.4184 0.056 Uiso 1 1 calc R
H19E H 0.0862 0.0805 0.3445 0.056 Uiso 1 1 calc R
H19F H 0.1043 0.2375 0.4023 0.056 Uiso 1 1 calc R
C18' C 0.12294(15) -0.2895(6) 0.3927(2) 0.0552(12) Uani 1 1 d .
H18D H 0.0938 -0.3248 0.4203 0.083 Uiso 1 1 calc R
H18E H 0.1507 -0.3875 0.4026 0.083 Uiso 1 1 calc R
H18F H 0.1135 -0.3018 0.3458 0.083 Uiso 1 1 calc R
C17' C 0.15398(14) -0.0436(8) 0.48331(18) 0.0565(13) Uani 1 1 d .
H17D H 0.1630 0.1029 0.4943 0.085 Uiso 1 1 calc R
H17E H 0.1826 -0.1370 0.4930 0.085 Uiso 1 1 calc R
H17F H 0.1249 -0.0871 0.5099 0.085 Uiso 1 1 calc R
O4' O 0.51372(8) 0.0112(4) 0.38486(10) 0.0279(5) Uani 1 1 d .
O4 O 0.35048(8) 0.9776(4) -0.08392(10) 0.0271(5) Uani 1 1 d .
O7 O 0.36358(7) 0.2350(3) 0.13988(9) 0.0206(5) Uani 1 1 d .

loop_
_atom_site_aniso_label
_atom_site_aniso_U_11
_atom_site_aniso_U_22
_atom_site_aniso_U_33
_atom_site_aniso_U_23
_atom_site_aniso_U_13
_atom_site_aniso_U_12
C1 0.0167(14) 0.0267(18) 0.0136(14) -0.0014(13) -0.0016(11) 0.0037(13)
C9 0.0227(15) 0.0246(18) 0.0100(14) 0.0023(13) -0.0028(11) 0.0025(14)
C6 0.0238(16) 0.036(2) 0.0191(16) 0.0001(15) -0.0058(12) -0.0064(15)
C7 0.0184(14) 0.0286(18) 0.0147(14) -0.0038(14) -0.0027(11) 0.0015(13)
C10 0.0222(16) 0.031(2) 0.0267(17) -0.0043(15) -0.0012(13) 0.0031(15)
C15 0.0307(17) 0.030(2) 0.0239(17) 0.0007(15) 0.0050(13) -0.0031(15)
C3 0.0235(15) 0.0287(19) 0.0183(15) 0.0000(14) -0.0035(12) -0.0026(14)
C5 0.0272(17) 0.040(2) 0.0162(15) 0.0055(15) -0.0083(13) -0.0018(16)
C4 0.0208(15) 0.0300(19) 0.0148(15) 0.0032(14) 0.0013(12) 0.0039(14)
C2 0.0228(15) 0.0317(19) 0.0120(14) -0.0026(14) -0.0048(12) 0.0025(14)
C12 0.0215(16) 0.036(2) 0.0222(16) 0.0071(15) -0.0015(13) 0.0023(15)
C13 0.0223(16) 0.040(2) 0.0317(18) -0.0017(17) 0.0027(14) 0.0080(16)
C8 0.0201(15) 0.0207(17) 0.0162(14) -0.0010(13) 0.0009(11) 0.0001(13)
C14 0.0257(16) 0.030(2) 0.0216(16) -0.0048(15) -0.0019(13) 0.0030(14)
C11 0.0253(16) 0.035(2) 0.0260(17) -0.0063(16) -0.0052(13) -0.0063(15)
C16 0.0198(16) 0.045(2) 0.036(2) -0.0011(18) -0.0003(14) -0.0028(16)
C17 0.0266(19) 0.118(4) 0.048(3) -0.018(3) 0.0048(18) -0.011(2)
C19 0.028(2) 0.160(5) 0.042(2) 0.009(3) -0.0074(18) -0.023(3)
C18 0.029(2) 0.050(3) 0.300(10) 0.012(5) 0.028(4) -0.010(2)
C9' 0.0159(14) 0.0275(19) 0.0140(14) 0.0025(13) -0.0054(11) -0.0001(13)
C13' 0.0212(15) 0.0264(18) 0.0150(14) -0.0017(14) -0.0021(12) 0.0045(14)
C4' 0.0176(14) 0.035(2) 0.0128(14) -0.0003(14) -0.0015(11) 0.0069(14)
C7' 0.0215(15) 0.0215(17) 0.0153(15) 0.0023(13) 0.0005(12) -0.0020(13)
C14' 0.0225(15) 0.0218(17) 0.0166(15) -0.0052(13) -0.0074(12) -0.0004(13)
C2' 0.0241(15) 0.0271(18) 0.0142(14) 0.0034(14) -0.0022(12) -0.0001(14)
C1' 0.0202(15) 0.0219(18) 0.0154(14) -0.0019(13) -0.0007(12) 0.0037(13)
C10' 0.0226(15) 0.0278(19) 0.0178(15) -0.0054(14) -0.0021(12) -0.0021(14)
C12' 0.0176(14) 0.0298(19) 0.0165(15) 0.0032(14) -0.0057(11) 0.0025(14)
C11' 0.0229(15) 0.0231(18) 0.0254(17) 0.0020(15) -0.0028(13) -0.0040(14)
C8' 0.0194(14) 0.0192(17) 0.0145(14) -0.0032(13) -0.0044(11) -0.0026(13)
C3' 0.0208(15) 0.0293(19) 0.0179(15) 0.0003(14) 0.0013(12) -0.0020(14)
C5' 0.0279(16) 0.0259(19) 0.0184(16) 0.0055(14) 0.0004(13) 0.0023(15)
C6' 0.0221(15) 0.0262(19) 0.0232(16) 0.0028(15) 0.0007(13) -0.0012(14)
C16' 0.0235(16) 0.030(2) 0.0230(17) 0.0029(15) 0.0022(13) 0.0014(14)
C15' 0.0287(17) 0.053(3) 0.0241(17) 0.0138(17) -0.0079(14) 0.0022(17)
C19' 0.0265(17) 0.041(2) 0.043(2) 0.0128(18) 0.0081(15) 0.0010(17)
C18' 0.042(2) 0.036(2) 0.088(3) 0.011(2) 0.034(2) 0.000(2)
C17' 0.035(2) 0.106(4) 0.029(2) 0.019(2) 0.0056(16) -0.011(2)
O4' 0.0224(11) 0.0408(15) 0.0203(11) 0.0073(10) -0.0073(9) 0.0012(11)
O4 0.0302(12) 0.0302(13) 0.0209(11) 0.0075(10) -0.0028(9) -0.0030(10)
O7 0.0185(10) 0.0297(13) 0.0135(10) 0.0032(9) -0.0013(8) 0.0027(9)

loop_
_atom_type_symbol
_atom_type_description
_atom_type_scat_dispersion_real
_atom_type_scat_dispersion_imag
_atom_type_scat_source
C C 0.0033 0.0016 'International Tables Vol C Tables 4.2.6.8 and 6.1.1.4'
H H 0.0000 0.0000 'International Tables Vol C Tables 4.2.6.8 and 6.1.1.4'
O O 0.0106 0.0060 'International Tables Vol C Tables 4.2.6.8 and 6.1.1.4'

loop_
_geom_angle_atom_site_label_1
_geom_angle_atom_site_label_2
_geom_angle_atom_site_label_3
_geom_angle
C2 C1 C6 117.9(3)
C2 C1 C7 122.8(3)
C6 C1 C7 119.3(3)
C14 C9 C10 116.6(3)
C14 C9 C8 118.6(3)
C10 C9 C8 124.6(3)
C5 C6 C1 121.2(3)
O7 C7 C1 110.5(2)
O7 C7 C8 105.8(2)
C1 C7 C8 114.0(3)
C9 C10 C11 121.2(3)
C4 C3 C2 119.5(3)
C6 C5 C4 120.3(3)
O4 C4 C5 115.4(3)
O4 C4 C3 125.0(3)
C5 C4 C3 119.6(3)
C1 C2 C3 121.4(3)
C11 C12 C13 116.8(3)
C11 C12 C16 121.4(3)
C13 C12 C16 121.8(3)
C14 C13 C12 121.3(3)
C9 C8 C7 115.6(2)
C9 C8 C8' 115.7(2)
C7 C8 C8' 103.0(2)
C13 C14 C9 122.2(3)
C12 C11 C10 121.8(3)
C18 C16 C19 111.6(5)
C18 C16 C12 111.6(3)
C19 C16 C12 108.1(3)
C18 C16 C17 108.0(4)
C19 C16 C17 106.3(3)
C12 C16 C17 111.1(3)
C10' C9' C14' 117.1(3)
C10' C9' C8' 123.2(3)
C14' C9' C8' 119.5(3)
C14' C13' C12' 121.9(3)
O4' C4' C3' 115.6(3)
O4' C4' C5' 123.8(3)
C3' C4' C5' 120.6(3)
O7 C7' C1' 109.6(2)
O7 C7' C8' 103.3(2)
C1' C7' C8' 114.2(2)
C13' C14' C9' 121.3(3)
C3' C2' C1' 121.1(3)
C6' C1' C2' 118.1(3)
C6' C1' C7' 120.7(3)
C2' C1' C7' 121.1(3)
C11' C10' C9' 121.3(3)
C13' C12' C11' 116.6(3)
C13' C12' C16' 120.4(3)
C11' C12' C16' 122.9(3)
C10' C11' C12' 121.7(3)
C9' C8' C7' 118.4(2)
C9' C8' C8 114.6(2)
C7' C8' C8 102.4(2)
C2' C3' C4' 119.6(3)
C4' C5' C6' 118.8(3)
C1' C6' C5' 121.8(3)
C18' C16' C19' 107.8(3)
C18' C16' C17' 108.2(3)
C19' C16' C17' 109.7(3)
C18' C16' C12' 112.3(3)
C19' C16' C12' 108.8(3)
C17' C16' C12' 110.0(3)
C4' O4' C15' 117.3(2)
C4 O4 C15 117.8(2)
C7' O7 C7 105.7(2)

loop_
_geom_bond_atom_site_label_1
_geom_bond_atom_site_label_2
_geom_bond_distance
C1 C2 1.395(4)
C1 C6 1.403(4)
C1 C7 1.499(4)
C9 C14 1.394(4)
C9 C10 1.394(4)
C9 C8 1.516(4)
C6 C5 1.383(4)
C7 O7 1.440(3)
C7 C8 1.560(4)
C10 C11 1.399(4)
C15 O4 1.434(4)
C3 C4 1.397(4)
C3 C2 1.397(4)
C5 C4 1.391(4)
C4 O4 1.374(4)
C12 C11 1.389(4)
C12 C13 1.397(5)
C12 C16 1.547(4)
C13 C14 1.387(4)
C8 C8' 1.588(4)
C16 C18 1.492(6)
C16 C19 1.518(5)
C16 C17 1.557(5)
C9' C10' 1.393(4)
C9' C14' 1.397(4)
C9' C8' 1.517(4)
C13' C14' 1.389(4)
C13' C12' 1.392(4)
C4' O4' 1.388(3)
C4' C3' 1.392(4)
C4' C5' 1.393(4)
C7' O7 1.438(3)
C7' C1' 1.514(4)
C7' C8' 1.547(4)
C2' C3' 1.391(4)
C2' C1' 1.400(4)
C1' C6' 1.392(4)
C10' C11' 1.389(4)
C12' C11' 1.398(4)
C12' C16' 1.550(4)
C5' C6' 1.397(4)
C16' C18' 1.522(5)
C16' C19' 1.527(4)
C16' C17' 1.538(5)
C15' O4' 1.432(4)
